data_2021954
loop_
_publ_author_name
'Cai, Hua'
'Li, Na'
'Zhang, Nan'
'Yang, Zhenyun'
'Cao, Jing'
'Lin, Yating'
'Min, Nan'
'Wang, Jia'

_publ_section_title
;
 Metal-directed supramolecular architectures based on the bifunctional
 ligand 2,5-bis(1H-1,2,4-triazol-1-yl)terephthalic acid
;
_journal_coeditor_code LF3111
_journal_issue 2
_journal_name_full 'Acta Crystallographica Section C Structural Chemistry'
_journal_paper_doi 10.1107/S2053229620000248
_journal_volume 76
_journal_year 2020
_chemical_formula_iupac '[Co (C12 H6 N6 O4) (H2 O1)2]'
_chemical_formula_moiety 'C12 H10 Co N6 O6'
_chemical_formula_sum 'C12 H10 Co N6 O6'
_chemical_formula_weight 393.19
_chemical_name_systematic Poly[diaqua[\m~4~-2,5-bis(1<i>H</i>-1,2,4-triazol-1-yl)terephthalato]cobalt(II)]
_space_group_IT_number 14
_space_group_name_Hall '-P 2ybc'
_space_group_name_H-M_alt 'P 1 21/c 1'
_symmetry_cell_setting monoclinic
_symmetry_space_group_name_H-M 'P 1 21/c 1'
_atom_sites_solution_hydrogens geom
_atom_sites_solution_primary direct
_atom_sites_solution_secondary difmap
_audit_creation_method SHELXL-97
_cell_angle_alpha 90.00
_cell_angle_beta 100.484(4)
_cell_angle_gamma 90.00
_cell_formula_units_Z 2
_cell_length_a 7.134(3)
_cell_length_b 9.882(3)
_cell_length_c 10.300(4)
_cell_measurement_reflns_used 959
_cell_measurement_temperature 296(2)
_cell_measurement_theta_max 26.76
_cell_measurement_theta_min 2.88
_cell_volume 714.0(5)
_computing_cell_refinement
;
SMART (Bruker, 2010)
;
_computing_data_collection
;
SMART (Bruker, 2010)
;
_computing_data_reduction
;
SAINT (Bruker, 2010)
;
_computing_molecular_graphics
;
SHELXTL (Bruker, 2010)
;
_computing_publication_material
;
SHELXTL (Bruker, 2010)
;
_computing_structure_refinement
;
SHELXL97 (Sheldrick, 2008)
;
_computing_structure_solution
;
SHELXS97 (Sheldrick, 2008)
;
_diffrn_ambient_temperature 296(2)
_diffrn_measured_fraction_theta_full 0.999
_diffrn_measured_fraction_theta_max 0.999
_diffrn_measurement_device_type 'Bruker SMART CCD area detector'
_diffrn_measurement_method 'phi and omega scans'
_diffrn_radiation_monochromator graphite
_diffrn_radiation_source 'fine-focus sealed tube'
_diffrn_radiation_type MoK\a
_diffrn_radiation_wavelength 0.71073
_diffrn_reflns_av_R_equivalents 0.0406
_diffrn_reflns_av_sigmaI/netI 0.0517
_diffrn_reflns_limit_h_max 8
_diffrn_reflns_limit_h_min -8
_diffrn_reflns_limit_k_max 12
_diffrn_reflns_limit_k_min -6
_diffrn_reflns_limit_l_max 11
_diffrn_reflns_limit_l_min -12
_diffrn_reflns_number 3624
_diffrn_reflns_theta_full 26.00
_diffrn_reflns_theta_max 26.00
_diffrn_reflns_theta_min 2.88
_exptl_absorpt_coefficient_mu 1.251
_exptl_absorpt_correction_T_max 0.8851
_exptl_absorpt_correction_T_min 0.7704
_exptl_absorpt_correction_type multi-scan
_exptl_absorpt_process_details
;
(SADABS; Bruker, 2010)
;
_exptl_crystal_colour pale-red
_exptl_crystal_density_diffrn 1.829
_exptl_crystal_density_method 'not measured'
_exptl_crystal_description block
_exptl_crystal_F_000 398
_exptl_crystal_size_max 0.22
_exptl_crystal_size_mid 0.16
_exptl_crystal_size_min 0.10
_refine_diff_density_max 0.690
_refine_diff_density_min -0.807
_refine_ls_extinction_method none
_refine_ls_goodness_of_fit_ref 1.047
_refine_ls_hydrogen_treatment mixed
_refine_ls_matrix_type full
_refine_ls_number_parameters 115
_refine_ls_number_reflns 1408
_refine_ls_number_restraints 0
_refine_ls_restrained_S_all 1.047
_refine_ls_R_factor_all 0.0782
_refine_ls_R_factor_gt 0.0484
_refine_ls_shift/su_max 0.000
_refine_ls_shift/su_mean 0.000
_refine_ls_structure_factor_coef Fsqd
_refine_ls_weighting_details 'calc w=1/[\s^2^(Fo^2^)+(0.0598P)^2^+0.5618P] where P=(Fo^2^+2Fc^2^)/3'
_refine_ls_weighting_scheme calc
_refine_ls_wR_factor_gt 0.1085
_refine_ls_wR_factor_ref 0.1222
_reflns_number_gt 1007
_reflns_number_total 1408
_reflns_threshold_expression >2sigma(I)
_cod_data_source_file lf3111sup1.cif
_cod_data_source_block 160717a
_cod_original_cell_volume 714.0(4)
_cod_original_sg_symbol_H-M 'P 21/c'
_cod_database_code 2021954

loop_
_symmetry_equiv_pos_as_xyz
'x, y, z'
'-x, y+1/2, -z+1/2'
'-x, -y, -z'
'x, -y-1/2, z-1/2'

loop_
_atom_site_type_symbol
_atom_site_label
_atom_site_fract_x
_atom_site_fract_y
_atom_site_fract_z
_atom_site_U_iso_or_equiv
_atom_site_adp_type
_atom_site_calc_flag
_atom_site_refinement_flags
_atom_site_occupancy
_atom_site_symmetry_multiplicity
Co Co1 0.5000 0.5000 0.5000 0.0219(3) Uani d S 1 2
O O1 0.6815(4) 0.5172(3) 0.6808(2) 0.0282(7) Uani d . 1 1
O O2 0.6061(5) 0.3321(4) 0.7816(3) 0.0513(10) Uani d . 1 1
O O3 0.4703(5) 0.7116(3) 0.5001(3) 0.0456(9) Uani d . 1 1
H H3A 0.3750 0.7287 0.4398 0.068 Uiso d R 1 1
H H3B 0.4753 0.7530 0.5730 0.068 Uiso d R 1 1
N N1 1.2599(5) 0.4664(4) 0.5935(3) 0.0291(9) Uani d . 1 1
N N2 1.0440(5) 0.3469(4) 0.6781(3) 0.0380(10) Uani d . 1 1
N N3 1.1054(5) 0.4546(4) 0.7554(3) 0.0260(8) Uani d . 1 1
C C1 1.2321(6) 0.5256(5) 0.7032(4) 0.0296(11) Uani d . 1 1
H H1 1.2916 0.6045 0.7385 0.035 Uiso calc R 1 1
C C2 1.1425(6) 0.3592(5) 0.5829(4) 0.0369(12) Uani d . 1 1
H H2 1.1317 0.2982 0.5131 0.044 Uiso calc R 1 1
C C3 1.0474(5) 0.4786(4) 0.8789(3) 0.0236(10) Uani d . 1 1
C C4 0.8584(5) 0.4673(4) 0.8902(3) 0.0216(9) Uani d . 1 1
C C5 1.1870(5) 0.5100(4) 0.9858(3) 0.0253(9) Uani d . 1 1
H H5 1.3133 0.5161 0.9749 0.030 Uiso calc R 1 1
C C6 0.7012(5) 0.4366(5) 0.7745(4) 0.0253(9) Uani d . 1 1

loop_
_atom_site_aniso_label
_atom_site_aniso_U_11
_atom_site_aniso_U_22
_atom_site_aniso_U_33
_atom_site_aniso_U_12
_atom_site_aniso_U_13
_atom_site_aniso_U_23
Co1 0.0228(4) 0.0382(5) 0.0058(3) -0.0002(4) 0.0057(2) -0.0003(3)
O1 0.0292(15) 0.045(2) 0.0094(13) -0.0060(13) 0.0008(10) 0.0060(12)
O2 0.049(2) 0.069(3) 0.0283(18) -0.0297(19) -0.0123(15) 0.0211(17)
O3 0.071(3) 0.043(2) 0.0216(15) 0.0079(18) 0.0061(16) -0.0032(15)
N1 0.0268(18) 0.050(3) 0.0116(16) 0.0008(16) 0.0066(13) -0.0005(15)
N2 0.043(2) 0.053(3) 0.0219(19) -0.010(2) 0.0163(17) -0.0117(17)
N3 0.0257(18) 0.045(2) 0.0096(15) -0.0043(15) 0.0078(13) -0.0036(14)
C1 0.029(2) 0.047(3) 0.0145(19) -0.0033(19) 0.0091(16) -0.0024(18)
C2 0.034(3) 0.061(3) 0.019(2) -0.010(2) 0.0135(19) -0.016(2)
C3 0.0244(19) 0.039(3) 0.0094(16) -0.0034(17) 0.0080(14) 0.0011(16)
C4 0.0190(19) 0.036(3) 0.0101(17) -0.0015(16) 0.0030(14) 0.0036(15)
C5 0.0197(17) 0.045(3) 0.0123(17) -0.0057(19) 0.0055(14) 0.0037(18)
C6 0.020(2) 0.043(3) 0.0124(19) -0.0039(19) 0.0009(15) 0.0000(18)

loop_
_atom_type_symbol
_atom_type_description
_atom_type_scat_dispersion_real
_atom_type_scat_dispersion_imag
_atom_type_scat_source
C C 0.0033 0.0016 'International Tables Vol C Tables 4.2.6.8 and 6.1.1.4'
H H 0.0000 0.0000 'International Tables Vol C Tables 4.2.6.8 and 6.1.1.4'
N N 0.0061 0.0033 'International Tables Vol C Tables 4.2.6.8 and 6.1.1.4'
O O 0.0106 0.0060 'International Tables Vol C Tables 4.2.6.8 and 6.1.1.4'
Co Co 0.3494 0.9721 'International Tables Vol C Tables 4.2.6.8 and 6.1.1.4'

loop_
_geom_angle_atom_site_label_1
_geom_angle_atom_site_label_2
_geom_angle_atom_site_label_3
_geom_angle_site_symmetry_1
_geom_angle_site_symmetry_3
_geom_angle
O1 Co1 O1 . 3_666 179.9990(10)
O1 Co1 O3 . . 87.97(12)
O1 Co1 O3 3_666 . 92.03(12)
O1 Co1 O3 . 3_666 92.03(12)
O1 Co1 O3 3_666 3_666 87.97(12)
O3 Co1 O3 . 3_666 180.0
O1 Co1 N1 . 3_766 88.34(11)
O1 Co1 N1 3_666 3_766 91.66(11)
O3 Co1 N1 . 3_766 86.24(13)
O3 Co1 N1 3_666 3_766 93.76(13)
O1 Co1 N1 . 1_455 91.66(11)
O1 Co1 N1 3_666 1_455 88.34(11)
O3 Co1 N1 . 1_455 93.76(13)
O3 Co1 N1 3_666 1_455 86.24(13)
N1 Co1 N1 3_766 1_455 180.0
C6 O1 Co1 . . 127.6(3)
Co1 O3 H3A . . 105.4
Co1 O3 H3B . . 119.4
H3A O3 H3B . . 116.6
C1 N1 C2 . . 103.4(3)
C1 N1 Co1 . 1_655 125.0(3)
C2 N1 Co1 . 1_655 128.7(3)
C2 N2 N3 . . 102.0(4)
C1 N3 N2 . . 110.3(3)
C1 N3 C3 . . 126.9(4)
N2 N3 C3 . . 122.7(3)
N1 C1 N3 . . 109.3(4)
N1 C1 H1 . . 125.3
N3 C1 H1 . . 125.3
N2 C2 N1 . . 115.0(4)
N2 C2 H2 . . 122.5
N1 C2 H2 . . 122.5
C5 C3 C4 . . 121.7(3)
C5 C3 N3 . . 117.7(3)
C4 C3 N3 . . 120.6(3)
C3 C4 C5 . 3_767 117.3(3)
C3 C4 C6 . . 123.1(3)
C5 C4 C6 3_767 . 119.6(3)
C3 C5 C4 . 3_767 121.0(3)
C3 C5 H5 . . 119.5
C4 C5 H5 3_767 . 119.5
O1 C6 O2 . . 126.4(4)
O1 C6 C4 . . 116.6(4)
O2 C6 C4 . . 117.0(4)

loop_
_geom_bond_atom_site_label_1
_geom_bond_atom_site_label_2
_geom_bond_site_symmetry_2
_geom_bond_distance
_geom_bond_publ_flag
Co1 O1 . 2.073(2) y
Co1 O1 3_666 2.073(2) ?
Co1 O3 . 2.102(3) y
Co1 O3 3_666 2.102(3) ?
Co1 N1 3_766 2.138(3) y
Co1 N1 1_455 2.138(3) ?
O1 C6 . 1.239(5) ?
O2 C6 . 1.245(5) ?
O3 H3A . 0.8501 ?
O3 H3B . 0.8501 ?
N1 C1 . 1.319(5) ?
N1 C2 . 1.342(5) ?
N1 Co1 1_655 2.138(3) ?
N2 C2 . 1.312(5) ?
N2 N3 . 1.353(5) ?
N3 C1 . 1.332(5) ?
N3 C3 . 1.427(4) ?
C1 H1 . 0.9300 ?
C2 H2 . 0.9300 ?
C3 C5 . 1.379(5) ?
C3 C4 . 1.380(5) ?
C4 C5 3_767 1.391(5) ?
C4 C6 . 1.511(5) ?
C5 C4 3_767 1.391(5) ?
C5 H5 . 0.9300 ?

loop_
_geom_hbond_atom_site_label_D
_geom_hbond_atom_site_label_H
_geom_hbond_atom_site_label_A
_geom_hbond_site_symmetry_A
_geom_hbond_distance_DH
_geom_hbond_distance_HA
_geom_hbond_distance_DA
_geom_hbond_angle_DHA
_geom_hbond_publ_flag
O3 H3A O2 3_666 0.85 2.39 2.886(4) 118 yes
O3 H3B O2 2_656 0.85 1.87 2.686(5) 160 yes

loop_
_geom_torsion_atom_site_label_1
_geom_torsion_atom_site_label_2
_geom_torsion_atom_site_label_3
_geom_torsion_atom_site_label_4
_geom_torsion_site_symmetry_1
_geom_torsion_site_symmetry_4
_geom_torsion
O1 Co1 O1 C6 3_666 . -160(12)
O3 Co1 O1 C6 . . 146.2(3)
O3 Co1 O1 C6 3_666 . -33.8(3)
N1 Co1 O1 C6 3_766 . -127.5(3)
N1 Co1 O1 C6 1_455 . 52.5(3)
C2 N2 N3 C1 . . 0.9(5)
C2 N2 N3 C3 . . -175.2(4)
C2 N1 C1 N3 . . 0.9(5)
Co1 N1 C1 N3 1_655 . -161.2(3)
N2 N3 C1 N1 . . -1.2(5)
C3 N3 C1 N1 . . 174.8(4)
N3 N2 C2 N1 . . -0.4(5)
C1 N1 C2 N2 . . -0.3(5)
Co1 N1 C2 N2 1_655 . 160.9(3)
C1 N3 C3 C5 . . -42.8(6)
N2 N3 C3 C5 . . 132.7(4)
C1 N3 C3 C4 . . 138.7(4)
N2 N3 C3 C4 . . -45.8(6)
C5 C3 C4 C5 . 3_767 0.6(7)
N3 C3 C4 C5 . 3_767 178.9(4)
C5 C3 C4 C6 . . 178.4(4)
N3 C3 C4 C6 . . -3.2(6)
C4 C3 C5 C4 . 3_767 -0.6(7)
N3 C3 C5 C4 . 3_767 -179.0(4)
Co1 O1 C6 O2 . . -4.8(6)
Co1 O1 C6 C4 . . 174.1(2)
C3 C4 C6 O1 . . -58.7(6)
C5 C4 C6 O1 3_767 . 119.0(4)
C3 C4 C6 O2 . . 120.3(5)
C5 C4 C6 O2 3_767 . -62.0(6)

_cod_database_fobs_code 2021954
